data_7232995
loop_
_publ_author_name
'Liu, Wenqing'
'Ding, Yi'
'Jin, Da'
'Shen, Qiumiao'
'Yan, Ben'
'Ma, Xiaoli'
'Yang, Zhi'

_publ_section_title
;
 Organic aluminum hydrides catalyze nitrile hydroboration
;
_journal_issue 14
_journal_name_full 'Green Chemistry'
_journal_page_first 3812
_journal_paper_doi 10.1039/C9GC01659G
_journal_volume 21
_journal_year 2019
_chemical_formula_sum 'C22 H35 Al N2'
_chemical_formula_weight 354.50
_space_group_crystal_system monoclinic
_space_group_IT_number 14
_space_group_name_Hall '-P 2yn'
_space_group_name_H-M_alt 'P 1 21/n 1'
_symmetry_space_group_name_Hall '-P 2yn'
_symmetry_space_group_name_H-M 'P 1 21/n 1'
_atom_sites_solution_hydrogens mixed
_audit_block_doi 10.5517/ccdc.csd.cc21rmp4
_audit_creation_method SHELXL-2014/7
_audit_update_record
;
2019-02-26 deposited with the CCDC.    2019-06-27 downloaded from the CCDC.
;
_cell_angle_alpha 90
_cell_angle_beta 96.7470(10)
_cell_angle_gamma 90
_cell_formula_units_Z 8
_cell_length_a 15.4104(4)
_cell_length_b 18.6531(5)
_cell_length_c 15.4547(4)
_cell_measurement_reflns_used 8578
_cell_measurement_temperature 296(2)
_cell_measurement_theta_max 28.84
_cell_measurement_theta_min 2.56
_cell_volume 4411.7(2)
_computing_cell_refinement 'Bruker SMART'
_computing_data_collection 'Bruker SMART'
_computing_data_reduction 'Bruker SHELXTL'
_computing_molecular_graphics 'Bruker SHELXTL'
_computing_publication_material 'Bruker SHELXTL'
_computing_structure_refinement 'SHELXL-2014/7 (Sheldrick, 2014)'
_computing_structure_solution 'SHELXL-2014/7 (Sheldrick, 2014)'
_diffrn_ambient_temperature 296(2)
_diffrn_measured_fraction_theta_full 1.000
_diffrn_measured_fraction_theta_max 0.938
_diffrn_measurement_device_type 'CCD area detector'
_diffrn_measurement_method 'phi and omega scans'
_diffrn_radiation_type MoK\a
_diffrn_radiation_wavelength 0.71073
_diffrn_reflns_av_R_equivalents 0.0547
_diffrn_reflns_av_unetI/netI 0.0619
_diffrn_reflns_Laue_measured_fraction_full 1.000
_diffrn_reflns_Laue_measured_fraction_max 0.938
_diffrn_reflns_limit_h_max 22
_diffrn_reflns_limit_h_min -21
_diffrn_reflns_limit_k_max 27
_diffrn_reflns_limit_k_min -26
_diffrn_reflns_limit_l_max 22
_diffrn_reflns_limit_l_min -22
_diffrn_reflns_number 60774
_diffrn_reflns_point_group_measured_fraction_full 1.000
_diffrn_reflns_point_group_measured_fraction_max 0.938
_diffrn_reflns_theta_full 25.242
_diffrn_reflns_theta_max 31.424
_diffrn_reflns_theta_min 1.718
_diffrn_source 'fine-focus sealed tube'
_exptl_absorpt_coefficient_mu 0.098
_exptl_absorpt_correction_type multi-scan
_exptl_crystal_colour colourless
_exptl_crystal_density_diffrn 1.067
_exptl_crystal_description cuboid
_exptl_crystal_F_000 1552
_exptl_crystal_size_max 0.200
_exptl_crystal_size_mid 0.150
_exptl_crystal_size_min 0.100
_exptl_transmission_factor_max 0.990
_exptl_transmission_factor_min 0.981
_refine_diff_density_max 0.364
_refine_diff_density_min -0.287
_refine_diff_density_rms 0.052
_refine_ls_extinction_method none
_refine_ls_goodness_of_fit_ref 1.019
_refine_ls_hydrogen_treatment mixed
_refine_ls_matrix_type full
_refine_ls_number_parameters 467
_refine_ls_number_reflns 13689
_refine_ls_number_restraints 4
_refine_ls_restrained_S_all 1.019
_refine_ls_R_factor_all 0.1105
_refine_ls_R_factor_gt 0.0522
_refine_ls_shift/su_max 0.000
_refine_ls_shift/su_mean 0.000
_refine_ls_structure_factor_coef Fsqd
_refine_ls_weighting_details 'w=1/[\s^2^(Fo^2^)+(0.0609P)^2^+0.7520P] where P=(Fo^2^+2Fc^2^)/3'
_refine_ls_weighting_scheme calc
_refine_ls_wR_factor_gt 0.1188
_refine_ls_wR_factor_ref 0.1412
_reflns_Friedel_coverage 0.000
_reflns_number_gt 8069
_reflns_number_total 13689
_reflns_threshold_expression 'I > 2\s(I)'
_cod_data_source_file c9gc01659g3.cif
_cod_data_source_block 1
_cod_depositor_comments 'Adding full bibliography for 7232995--7232996.cif.'
_cod_database_code 7232995
_shelx_shelxl_version_number 2014/7
_shelx_space_group_comment
;
The symmetry employed for this shelxl refinement is uniquely defined
by the following loop, which should always be used as a source of
symmetry information in preference to the above space-group names.
They are only intended as comments.
;

loop_
_space_group_symop_operation_xyz
'x, y, z'
'-x+1/2, y+1/2, -z+1/2'
'-x, -y, -z'
'x-1/2, -y-1/2, z-1/2'

loop_
_atom_site_label
_atom_site_type_symbol
_atom_site_fract_x
_atom_site_fract_y
_atom_site_fract_z
_atom_site_U_iso_or_equiv
_atom_site_adp_type
_atom_site_occupancy
_atom_site_site_symmetry_order
_atom_site_calc_flag
_atom_site_refinement_flags_posn
_atom_site_refinement_flags_adp
Al1 Al 0.63234(3) 0.00885(2) 0.28585(3) 0.01780(10) Uani 1 1 d D .
N3 N 0.71583(8) 0.05663(6) 0.23409(7) 0.0155(2) Uani 1 1 d . .
N1 N 0.53372(8) -0.02124(7) 0.19472(8) 0.0220(3) Uani 1 1 d . .
C14 C 0.73009(9) 0.13246(7) 0.23943(9) 0.0156(3) Uani 1 1 d . .
C19 C 0.75881(9) 0.16542(8) 0.32004(9) 0.0178(3) Uani 1 1 d . .
C8 C 0.87020(10) 0.00764(7) 0.25168(9) 0.0191(3) Uani 1 1 d . .
C7 C 0.78350(9) 0.01570(8) 0.19522(9) 0.0189(3) Uani 1 1 d . .
H7A H 0.7940 0.0390 0.1413 0.023 Uiso 1 1 calc R U
H7B H 0.7607 -0.0318 0.1805 0.023 Uiso 1 1 calc R U
C15 C 0.71382(9) 0.17622(8) 0.16404(9) 0.0189(3) Uani 1 1 d . .
C9 C 0.87552(10) -0.03029(8) 0.32988(10) 0.0214(3) Uani 1 1 d . .
H9A H 0.8254 -0.0510 0.3472 0.026 Uiso 1 1 calc R U
C20 C 0.78288(10) 0.12419(8) 0.40430(9) 0.0215(3) Uani 1 1 d . .
H20A H 0.7746 0.0730 0.3916 0.026 Uiso 1 1 calc R U
C16 C 0.72543(10) 0.25018(8) 0.17167(10) 0.0250(3) Uani 1 1 d . .
H16A H 0.7151 0.2786 0.1221 0.030 Uiso 1 1 calc R U
C13 C 0.94653(10) 0.03712(8) 0.22729(11) 0.0255(3) Uani 1 1 d . .
H13A H 0.9444 0.0626 0.1754 0.031 Uiso 1 1 calc R U
C18 C 0.76817(10) 0.23987(8) 0.32367(10) 0.0245(3) Uani 1 1 d . .
H18A H 0.7860 0.2615 0.3770 0.029 Uiso 1 1 calc R U
C23 C 0.68433(11) 0.14614(9) 0.07383(9) 0.0247(3) Uani 1 1 d . .
H23A H 0.6707 0.0952 0.0801 0.030 Uiso 1 1 calc R U
C10 C 0.95456(11) -0.03751(9) 0.38221(11) 0.0272(4) Uani 1 1 d . .
H10A H 0.9570 -0.0624 0.4346 0.033 Uiso 1 1 calc R U
C17 C 0.75187(11) 0.28215(8) 0.25069(11) 0.0279(4) Uani 1 1 d . .
H17A H 0.7586 0.3316 0.2546 0.033 Uiso 1 1 calc R U
C21 C 0.72466(12) 0.14435(9) 0.47428(10) 0.0314(4) Uani 1 1 d . .
H21A H 0.7420 0.1172 0.5262 0.047 Uiso 1 1 calc R U
H21B H 0.7307 0.1946 0.4870 0.047 Uiso 1 1 calc R U
H21C H 0.6648 0.1339 0.4535 0.047 Uiso 1 1 calc R U
C12 C 1.02598(11) 0.02919(9) 0.27915(12) 0.0317(4) Uani 1 1 d . .
H12A H 1.0765 0.0488 0.2615 0.038 Uiso 1 1 calc R U
C11 C 1.02986(11) -0.00775(9) 0.35662(12) 0.0310(4) Uani 1 1 d . .
H11A H 1.0829 -0.0127 0.3917 0.037 Uiso 1 1 calc R U
C24 C 0.75683(13) 0.15228(10) 0.01464(11) 0.0365(4) Uani 1 1 d . .
H24A H 0.7367 0.1330 -0.0417 0.055 Uiso 1 1 calc R U
H24B H 0.7722 0.2018 0.0089 0.055 Uiso 1 1 calc R U
H24C H 0.8071 0.1259 0.0396 0.055 Uiso 1 1 calc R U
C22 C 0.87932(11) 0.13599(10) 0.43857(11) 0.0348(4) Uani 1 1 d . .
H22A H 0.8933 0.1096 0.4917 0.052 Uiso 1 1 calc R U
H22B H 0.9154 0.1196 0.3960 0.052 Uiso 1 1 calc R U
H22C H 0.8896 0.1861 0.4495 0.052 Uiso 1 1 calc R U
C2 C 0.47677(11) -0.07206(9) 0.23521(12) 0.0359(4) Uani 1 1 d . .
H2A H 0.4541 -0.0493 0.2835 0.054 Uiso 1 1 calc R U
H2B H 0.4292 -0.0864 0.1930 0.054 Uiso 1 1 calc R U
H2C H 0.5100 -0.1135 0.2555 0.054 Uiso 1 1 calc R U
C25 C 0.60163(12) 0.18404(10) 0.03048(11) 0.0363(4) Uani 1 1 d . .
H25A H 0.5850 0.1637 -0.0261 0.055 Uiso 1 1 calc R U
H25B H 0.5550 0.1778 0.0658 0.055 Uiso 1 1 calc R U
H25C H 0.6133 0.2342 0.0247 0.055 Uiso 1 1 calc R U
C1 C 0.56853(12) -0.05647(11) 0.12049(12) 0.0392(5) Uani 1 1 d . .
H1A H 0.6055 -0.0236 0.0941 0.059 Uiso 1 1 calc R U
H1B H 0.6018 -0.0980 0.1408 0.059 Uiso 1 1 calc R U
H1C H 0.5210 -0.0708 0.0783 0.059 Uiso 1 1 calc R U
C3 C 0.48044(12) 0.04185(10) 0.16323(13) 0.0408(5) Uani 1 1 d . .
H3A H 0.4579 0.0647 0.2116 0.061 Uiso 1 1 calc R U
H3B H 0.5162 0.0752 0.1360 0.061 Uiso 1 1 calc R U
H3C H 0.4328 0.0265 0.1217 0.061 Uiso 1 1 calc R U
Al2 Al 0.36428(3) 0.24726(2) 0.20877(3) 0.01771(10) Uani 1 1 d D .
N4 N 0.27891(8) 0.19739(6) 0.25560(7) 0.0152(2) Uani 1 1 d . .
N2 N 0.46062(8) 0.27574(7) 0.30277(8) 0.0206(3) Uani 1 1 d . .
C41 C 0.26553(9) 0.12160(7) 0.24824(9) 0.0149(3) Uani 1 1 d . .
C26 C 0.20990(9) 0.23672(8) 0.29464(9) 0.0177(3) Uani 1 1 d . .
H26A H 0.2323 0.2837 0.3124 0.021 Uiso 1 1 calc R U
H26B H 0.1979 0.2115 0.3468 0.021 Uiso 1 1 calc R U
C27 C 0.12467(9) 0.24642(7) 0.23639(9) 0.0179(3) Uani 1 1 d . .
C36 C 0.23948(9) 0.08958(8) 0.16626(9) 0.0170(3) Uani 1 1 d . .
C40 C 0.27984(9) 0.07670(8) 0.32293(9) 0.0168(3) Uani 1 1 d . .
C39 C 0.26815(10) 0.00300(8) 0.31343(10) 0.0222(3) Uani 1 1 d . .
H39A H 0.2768 -0.0261 0.3625 0.027 Uiso 1 1 calc R U
C33 C 0.21885(10) 0.13260(8) 0.08276(9) 0.0224(3) Uani 1 1 d . .
H33A H 0.2292 0.1833 0.0968 0.027 Uiso 1 1 calc R U
C43 C 0.30799(10) 0.10556(8) 0.41392(9) 0.0203(3) Uani 1 1 d . .
H43A H 0.3208 0.1568 0.4090 0.024 Uiso 1 1 calc R U
C32 C 0.12144(10) 0.28755(8) 0.16074(10) 0.0213(3) Uani 1 1 d . .
H32A H 0.1723 0.3086 0.1457 0.026 Uiso 1 1 calc R U
C28 C 0.04736(10) 0.21636(8) 0.25752(11) 0.0252(3) Uani 1 1 d . .
H28A H 0.0481 0.1890 0.3079 0.030 Uiso 1 1 calc R U
C38 C 0.24399(10) -0.02803(8) 0.23301(10) 0.0240(3) Uani 1 1 d . .
H38A H 0.2373 -0.0775 0.2279 0.029 Uiso 1 1 calc R U
C37 C 0.22996(10) 0.01526(8) 0.16060(10) 0.0220(3) Uani 1 1 d . .
H37A H 0.2137 -0.0056 0.1064 0.026 Uiso 1 1 calc R U
C31 C 0.04338(11) 0.29752(9) 0.10756(10) 0.0266(4) Uani 1 1 d . .
H31A H 0.0423 0.3247 0.0570 0.032 Uiso 1 1 calc R U
C42 C 0.23504(11) 0.09740(9) 0.47282(10) 0.0298(4) Uani 1 1 d . .
H42A H 0.2546 0.1160 0.5297 0.045 Uiso 1 1 calc R U
H42B H 0.1843 0.1235 0.4482 0.045 Uiso 1 1 calc R U
H42C H 0.2205 0.0476 0.4774 0.045 Uiso 1 1 calc R U
C34 C 0.27761(12) 0.11145(9) 0.01390(10) 0.0323(4) Uani 1 1 d . .
H34A H 0.2627 0.1396 -0.0377 0.049 Uiso 1 1 calc R U
H34B H 0.3376 0.1199 0.0361 0.049 Uiso 1 1 calc R U
H34C H 0.2695 0.0616 0.0000 0.049 Uiso 1 1 calc R U
C30 C -0.03113(11) 0.22648(9) 0.20453(12) 0.0321(4) Uani 1 1 d . .
H30A H -0.0823 0.2060 0.2196 0.038 Uiso 1 1 calc R U
C29 C -0.03289(11) 0.26698(9) 0.12962(11) 0.0310(4) Uani 1 1 d . .
H29A H -0.0852 0.2737 0.0940 0.037 Uiso 1 1 calc R U
C44 C 0.39095(11) 0.06820(9) 0.45719(10) 0.0288(4) Uani 1 1 d . .
H44A H 0.4066 0.0878 0.5143 0.043 Uiso 1 1 calc R U
H44B H 0.3801 0.0177 0.4617 0.043 Uiso 1 1 calc R U
H44C H 0.4379 0.0757 0.4225 0.043 Uiso 1 1 calc R U
C35 C 0.12245(12) 0.12399(10) 0.04608(12) 0.0377(4) Uani 1 1 d . .
H35A H 0.1108 0.1515 -0.0065 0.056 Uiso 1 1 calc R U
H35B H 0.1102 0.0743 0.0336 0.056 Uiso 1 1 calc R U
H35C H 0.0860 0.1407 0.0882 0.056 Uiso 1 1 calc R U
C6 C 0.51982(12) 0.32620(10) 0.26512(13) 0.0391(4) Uani 1 1 d . .
H6A H 0.4875 0.3677 0.2433 0.059 Uiso 1 1 calc R U
H6B H 0.5656 0.3405 0.3093 0.059 Uiso 1 1 calc R U
H6C H 0.5449 0.3032 0.2183 0.059 Uiso 1 1 calc R U
C5 C 0.42362(12) 0.31083(11) 0.37610(12) 0.0406(5) Uani 1 1 d . .
H5A H 0.3851 0.2781 0.4007 0.061 Uiso 1 1 calc R U
H5B H 0.4701 0.3244 0.4199 0.061 Uiso 1 1 calc R U
H5C H 0.3916 0.3528 0.3553 0.061 Uiso 1 1 calc R U
C4 C 0.51179(12) 0.21246(10) 0.33589(14) 0.0421(5) Uani 1 1 d . .
H4A H 0.4742 0.1791 0.3606 0.063 Uiso 1 1 calc R U
H4B H 0.5369 0.1899 0.2888 0.063 Uiso 1 1 calc R U
H4C H 0.5576 0.2272 0.3798 0.063 Uiso 1 1 calc R U
H1D H 0.5823(10) 0.0531(8) 0.3401(10) 0.037(5) Uiso 1 1 d D .
H2D H 0.3329(11) 0.3218(6) 0.1797(11) 0.036(5) Uiso 1 1 d D .
H1E H 0.6635(10) -0.0648(6) 0.3166(10) 0.029(5) Uiso 1 1 d D .
H2E H 0.4157(10) 0.2015(8) 0.1509(10) 0.036(5) Uiso 1 1 d D .

loop_
_atom_site_aniso_label
_atom_site_aniso_U_11
_atom_site_aniso_U_22
_atom_site_aniso_U_33
_atom_site_aniso_U_23
_atom_site_aniso_U_13
_atom_site_aniso_U_12
Al1 0.0176(2) 0.0171(2) 0.0193(2) 0.00154(17) 0.00477(17) -0.00004(17)
N3 0.0153(6) 0.0148(6) 0.0169(6) -0.0006(5) 0.0034(5) 0.0010(5)
N1 0.0166(6) 0.0208(6) 0.0287(7) 0.0025(5) 0.0030(5) -0.0016(5)
C14 0.0124(6) 0.0165(7) 0.0186(7) 0.0003(5) 0.0048(5) 0.0002(5)
C19 0.0165(7) 0.0185(7) 0.0186(7) -0.0014(6) 0.0029(5) 0.0016(6)
C8 0.0167(7) 0.0158(7) 0.0251(7) -0.0029(6) 0.0045(6) 0.0019(6)
C7 0.0192(7) 0.0200(7) 0.0183(7) -0.0023(6) 0.0047(6) 0.0005(6)
C15 0.0154(7) 0.0216(7) 0.0200(7) 0.0024(6) 0.0031(6) -0.0011(6)
C9 0.0181(7) 0.0211(7) 0.0256(8) -0.0001(6) 0.0056(6) 0.0031(6)
C20 0.0246(8) 0.0212(8) 0.0179(7) -0.0018(6) -0.0010(6) 0.0045(6)
C16 0.0244(8) 0.0233(8) 0.0272(8) 0.0075(6) 0.0031(6) -0.0006(6)
C13 0.0220(8) 0.0233(8) 0.0321(8) 0.0015(7) 0.0075(7) 0.0007(6)
C18 0.0252(8) 0.0207(8) 0.0271(8) -0.0060(6) 0.0009(6) 0.0000(6)
C23 0.0276(9) 0.0279(8) 0.0178(7) 0.0042(6) -0.0005(6) -0.0053(7)
C10 0.0251(9) 0.0272(8) 0.0286(8) -0.0007(7) 0.0003(7) 0.0068(7)
C17 0.0306(10) 0.0149(7) 0.0383(9) 0.0004(6) 0.0041(8) -0.0025(6)
C21 0.0424(11) 0.0342(9) 0.0182(7) -0.0010(7) 0.0063(7) 0.0063(8)
C12 0.0185(8) 0.0269(9) 0.0505(11) -0.0008(8) 0.0076(7) -0.0015(7)
C11 0.0172(8) 0.0307(9) 0.0435(10) -0.0048(8) -0.0037(7) 0.0038(7)
C24 0.0464(12) 0.0418(11) 0.0232(8) 0.0040(8) 0.0115(8) -0.0042(9)
C22 0.0314(10) 0.0357(10) 0.0342(9) -0.0032(8) -0.0091(8) 0.0049(8)
C2 0.0257(9) 0.0335(10) 0.0493(11) 0.0076(8) 0.0077(8) -0.0113(8)
C25 0.0355(10) 0.0393(10) 0.0310(9) 0.0086(8) -0.0094(8) -0.0066(8)
C1 0.0316(10) 0.0500(12) 0.0367(10) -0.0170(9) 0.0062(8) -0.0099(9)
C3 0.0283(10) 0.0354(10) 0.0558(12) 0.0165(9) -0.0067(9) 0.0031(8)
Al2 0.0175(2) 0.0174(2) 0.0186(2) 0.00084(17) 0.00372(17) -0.00074(17)
N4 0.0142(6) 0.0141(6) 0.0174(6) -0.0006(4) 0.0026(5) 0.0016(5)
N2 0.0148(6) 0.0180(6) 0.0287(7) 0.0036(5) 0.0017(5) 0.0007(5)
C41 0.0113(6) 0.0157(7) 0.0181(6) 0.0001(5) 0.0028(5) 0.0002(5)
C26 0.0192(7) 0.0179(7) 0.0162(6) -0.0020(5) 0.0033(5) 0.0027(6)
C27 0.0165(7) 0.0157(7) 0.0221(7) -0.0035(6) 0.0044(6) 0.0037(5)
C36 0.0136(7) 0.0199(7) 0.0174(7) 0.0003(5) 0.0013(5) 0.0018(6)
C40 0.0140(7) 0.0194(7) 0.0172(7) 0.0010(5) 0.0026(5) -0.0002(5)
C39 0.0235(8) 0.0201(7) 0.0227(7) 0.0060(6) 0.0023(6) -0.0019(6)
C33 0.0267(8) 0.0222(8) 0.0172(7) -0.0017(6) -0.0016(6) 0.0056(6)
C43 0.0228(8) 0.0225(7) 0.0153(6) 0.0016(6) 0.0011(6) -0.0033(6)
C32 0.0167(7) 0.0226(8) 0.0251(7) -0.0003(6) 0.0048(6) 0.0037(6)
C28 0.0223(8) 0.0211(8) 0.0333(9) 0.0030(7) 0.0076(7) -0.0005(6)
C38 0.0242(9) 0.0149(7) 0.0329(8) -0.0020(6) 0.0038(7) -0.0033(6)
C37 0.0216(8) 0.0209(7) 0.0230(7) -0.0056(6) 0.0006(6) -0.0015(6)
C31 0.0248(9) 0.0285(8) 0.0263(8) 0.0014(7) 0.0016(7) 0.0080(7)
C42 0.0347(10) 0.0357(9) 0.0200(8) 0.0012(7) 0.0075(7) -0.0022(8)
C34 0.0473(11) 0.0316(9) 0.0192(8) 0.0009(7) 0.0085(7) 0.0065(8)
C30 0.0177(8) 0.0296(9) 0.0496(11) 0.0000(8) 0.0070(7) -0.0022(7)
C29 0.0186(8) 0.0322(9) 0.0401(10) -0.0051(8) -0.0054(7) 0.0069(7)
C44 0.0294(9) 0.0302(9) 0.0250(8) 0.0065(7) -0.0047(7) -0.0025(7)
C35 0.0343(10) 0.0392(10) 0.0351(10) -0.0051(8) -0.0143(8) 0.0100(8)
C6 0.0274(10) 0.0383(10) 0.0514(11) 0.0099(9) 0.0042(8) -0.0134(8)
C5 0.0241(9) 0.0600(13) 0.0361(10) -0.0204(9) -0.0031(8) -0.0024(9)
C4 0.0293(10) 0.0318(10) 0.0614(13) 0.0155(9) -0.0111(9) 0.0027(8)

loop_
_atom_type_symbol
_atom_type_description
_atom_type_scat_dispersion_real
_atom_type_scat_dispersion_imag
_atom_type_scat_source
C C 0.0033 0.0016 'International Tables Vol C Tables 4.2.6.8 and 6.1.1.4'
H H 0.0000 0.0000 'International Tables Vol C Tables 4.2.6.8 and 6.1.1.4'
Al Al 0.0645 0.0514 'International Tables Vol C Tables 4.2.6.8 and 6.1.1.4'
N N 0.0061 0.0033 'International Tables Vol C Tables 4.2.6.8 and 6.1.1.4'

loop_
_geom_angle_atom_site_label_1
_geom_angle_atom_site_label_2
_geom_angle_atom_site_label_3
_geom_angle
N3 Al1 N1 109.90(5)
N3 Al1 H1D 115.0(7)
N1 Al1 H1D 98.8(7)
N3 Al1 H1E 111.5(6)
N1 Al1 H1E 98.7(6)
H1D Al1 H1E 120.2(9)
C14 N3 C7 115.05(11)
C14 N3 Al1 124.63(9)
C7 N3 Al1 119.59(9)
C1 N1 C2 109.34(13)
C1 N1 C3 109.61(14)
C2 N1 C3 108.30(13)
C1 N1 Al1 110.61(10)
C2 N1 Al1 108.50(10)
C3 N1 Al1 110.44(11)
C19 C14 C15 118.68(13)
C19 C14 N3 120.71(12)
C15 C14 N3 120.60(12)
C18 C19 C14 119.23(13)
C18 C19 C20 117.06(13)
C14 C19 C20 123.70(13)
C13 C8 C9 118.05(14)
C13 C8 C7 121.44(14)
C9 C8 C7 120.51(13)
N3 C7 C8 115.75(11)
N3 C7 H7A 108.3
C8 C7 H7A 108.3
N3 C7 H7B 108.3
C8 C7 H7B 108.3
H7A C7 H7B 107.4
C16 C15 C14 119.38(13)
C16 C15 C23 117.63(13)
C14 C15 C23 122.99(13)
C10 C9 C8 120.85(15)
C10 C9 H9A 119.6
C8 C9 H9A 119.6
C19 C20 C21 112.12(12)
C19 C20 C22 110.62(13)
C21 C20 C22 110.20(13)
C19 C20 H20A 107.9
C21 C20 H20A 107.9
C22 C20 H20A 107.9
C17 C16 C15 121.68(14)
C17 C16 H16A 119.2
C15 C16 H16A 119.2
C8 C13 C12 121.17(15)
C8 C13 H13A 119.4
C12 C13 H13A 119.4
C17 C18 C19 121.96(14)
C17 C18 H18A 119.0
C19 C18 H18A 119.0
C15 C23 C24 111.09(13)
C15 C23 C25 111.85(14)
C24 C23 C25 109.32(13)
C15 C23 H23A 108.2
C24 C23 H23A 108.2
C25 C23 H23A 108.2
C11 C10 C9 120.15(15)
C11 C10 H10A 119.9
C9 C10 H10A 119.9
C18 C17 C16 119.05(15)
C18 C17 H17A 120.5
C16 C17 H17A 120.5
C20 C21 H21A 109.5
C20 C21 H21B 109.5
H21A C21 H21B 109.5
C20 C21 H21C 109.5
H21A C21 H21C 109.5
H21B C21 H21C 109.5
C11 C12 C13 119.99(16)
C11 C12 H12A 120.0
C13 C12 H12A 120.0
C12 C11 C10 119.78(15)
C12 C11 H11A 120.1
C10 C11 H11A 120.1
C23 C24 H24A 109.5
C23 C24 H24B 109.5
H24A C24 H24B 109.5
C23 C24 H24C 109.5
H24A C24 H24C 109.5
H24B C24 H24C 109.5
C20 C22 H22A 109.5
C20 C22 H22B 109.5
H22A C22 H22B 109.5
C20 C22 H22C 109.5
H22A C22 H22C 109.5
H22B C22 H22C 109.5
N1 C2 H2A 109.5
N1 C2 H2B 109.5
H2A C2 H2B 109.5
N1 C2 H2C 109.5
H2A C2 H2C 109.5
H2B C2 H2C 109.5
C23 C25 H25A 109.5
C23 C25 H25B 109.5
H25A C25 H25B 109.5
C23 C25 H25C 109.5
H25A C25 H25C 109.5
H25B C25 H25C 109.5
N1 C1 H1A 109.5
N1 C1 H1B 109.5
H1A C1 H1B 109.5
N1 C1 H1C 109.5
H1A C1 H1C 109.5
H1B C1 H1C 109.5
N1 C3 H3A 109.5
N1 C3 H3B 109.5
H3A C3 H3B 109.5
N1 C3 H3C 109.5
H3A C3 H3C 109.5
H3B C3 H3C 109.5
N4 Al2 N2 110.54(5)
N4 Al2 H2D 111.3(7)
N2 Al2 H2D 98.8(7)
N4 Al2 H2E 113.3(6)
N2 Al2 H2E 100.4(7)
H2D Al2 H2E 120.5(9)
C41 N4 C26 114.77(11)
C41 N4 Al2 125.08(9)
C26 N4 Al2 119.65(9)
C6 N2 C4 108.44(13)
C6 N2 C5 109.34(14)
C4 N2 C5 109.03(14)
C6 N2 Al2 108.65(10)
C4 N2 Al2 110.85(10)
C5 N2 Al2 110.48(10)
C36 C41 C40 118.59(12)
C36 C41 N4 120.73(12)
C40 C41 N4 120.67(12)
N4 C26 C27 115.61(11)
N4 C26 H26A 108.4
C27 C26 H26A 108.4
N4 C26 H26B 108.4
C27 C26 H26B 108.4
H26A C26 H26B 107.4
C28 C27 C32 118.15(14)
C28 C27 C26 121.33(13)
C32 C27 C26 120.50(13)
C37 C36 C41 119.46(13)
C37 C36 C33 117.45(13)
C41 C36 C33 123.07(13)
C39 C40 C41 119.35(13)
C39 C40 C43 117.81(12)
C41 C40 C43 122.84(13)
C38 C39 C40 121.76(14)
C38 C39 H39A 119.1
C40 C39 H39A 119.1
C36 C33 C34 111.88(12)
C36 C33 C35 110.78(14)
C34 C33 C35 110.05(13)
C36 C33 H33A 108.0
C34 C33 H33A 108.0
C35 C33 H33A 108.0
C40 C43 C42 111.35(12)
C40 C43 C44 111.96(13)
C42 C43 C44 109.06(12)
C40 C43 H43A 108.1
C42 C43 H43A 108.1
C44 C43 H43A 108.1
C31 C32 C27 120.90(15)
C31 C32 H32A 119.6
C27 C32 H32A 119.6
C27 C28 C30 121.11(15)
C27 C28 H28A 119.4
C30 C28 H28A 119.4
C37 C38 C39 119.05(14)
C37 C38 H38A 120.5
C39 C38 H38A 120.5
C38 C37 C36 121.77(14)
C38 C37 H37A 119.1
C36 C37 H37A 119.1
C29 C31 C32 120.08(15)
C29 C31 H31A 120.0
C32 C31 H31A 120.0
C43 C42 H42A 109.5
C43 C42 H42B 109.5
H42A C42 H42B 109.5
C43 C42 H42C 109.5
H42A C42 H42C 109.5
H42B C42 H42C 109.5
C33 C34 H34A 109.5
C33 C34 H34B 109.5
H34A C34 H34B 109.5
C33 C34 H34C 109.5
H34A C34 H34C 109.5
H34B C34 H34C 109.5
C29 C30 C28 119.87(16)
C29 C30 H30A 120.1
C28 C30 H30A 120.1
C30 C29 C31 119.89(15)
C30 C29 H29A 120.1
C31 C29 H29A 120.1
C43 C44 H44A 109.5
C43 C44 H44B 109.5
H44A C44 H44B 109.5
C43 C44 H44C 109.5
H44A C44 H44C 109.5
H44B C44 H44C 109.5
C33 C35 H35A 109.5
C33 C35 H35B 109.5
H35A C35 H35B 109.5
C33 C35 H35C 109.5
H35A C35 H35C 109.5
H35B C35 H35C 109.5
N2 C6 H6A 109.5
N2 C6 H6B 109.5
H6A C6 H6B 109.5
N2 C6 H6C 109.5
H6A C6 H6C 109.5
H6B C6 H6C 109.5
N2 C5 H5A 109.5
N2 C5 H5B 109.5
H5A C5 H5B 109.5
N2 C5 H5C 109.5
H5A C5 H5C 109.5
H5B C5 H5C 109.5
N2 C4 H4A 109.5
N2 C4 H4B 109.5
H4A C4 H4B 109.5
N2 C4 H4C 109.5
H4A C4 H4C 109.5
H4B C4 H4C 109.5

loop_
_geom_bond_atom_site_label_1
_geom_bond_atom_site_label_2
_geom_bond_distance
Al1 N3 1.8254(12)
Al1 N1 2.0262(13)
Al1 H1D 1.460(9)
Al1 H1E 1.514(9)
N3 C14 1.4323(17)
N3 C7 1.4760(18)
N1 C1 1.477(2)
N1 C2 1.480(2)
N1 C3 1.484(2)
C14 C19 1.4128(19)
C14 C15 1.4206(19)
C19 C18 1.397(2)
C19 C20 1.520(2)
C8 C13 1.390(2)
C8 C9 1.394(2)
C8 C7 1.515(2)
C7 H7A 0.9700
C7 H7B 0.9700
C15 C16 1.394(2)
C15 C23 1.522(2)
C9 C10 1.387(2)
C9 H9A 0.9300
C20 C21 1.531(2)
C20 C22 1.534(2)
C20 H20A 0.9800
C16 C17 1.377(2)
C16 H16A 0.9300
C13 C12 1.390(2)
C13 H13A 0.9300
C18 C17 1.375(2)
C18 H18A 0.9300
C23 C24 1.529(2)
C23 C25 1.540(2)
C23 H23A 0.9800
C10 C11 1.385(2)
C10 H10A 0.9300
C17 H17A 0.9300
C21 H21A 0.9600
C21 H21B 0.9600
C21 H21C 0.9600
C12 C11 1.377(2)
C12 H12A 0.9300
C11 H11A 0.9300
C24 H24A 0.9600
C24 H24B 0.9600
C24 H24C 0.9600
C22 H22A 0.9600
C22 H22B 0.9600
C22 H22C 0.9600
C2 H2A 0.9600
C2 H2B 0.9600
C2 H2C 0.9600
C25 H25A 0.9600
C25 H25B 0.9600
C25 H25C 0.9600
C1 H1A 0.9600
C1 H1B 0.9600
C1 H1C 0.9600
C3 H3A 0.9600
C3 H3B 0.9600
C3 H3C 0.9600
Al2 N4 1.8285(12)
Al2 N2 2.0223(13)
Al2 H2D 1.523(9)
Al2 H2E 1.525(9)
N4 C41 1.4313(17)
N4 C26 1.4778(17)
N2 C6 1.477(2)
N2 C4 1.477(2)
N2 C5 1.480(2)
C41 C36 1.4155(19)
C41 C40 1.4222(19)
C26 C27 1.5135(19)
C26 H26A 0.9700
C26 H26B 0.9700
C27 C28 1.390(2)
C27 C32 1.394(2)
C36 C37 1.396(2)
C36 C33 1.521(2)
C40 C39 1.392(2)
C40 C43 1.5206(19)
C39 C38 1.382(2)
C39 H39A 0.9300
C33 C34 1.528(2)
C33 C35 1.535(2)
C33 H33A 0.9800
C43 C42 1.535(2)
C43 C44 1.538(2)
C43 H43A 0.9800
C32 C31 1.387(2)
C32 H32A 0.9300
C28 C30 1.392(2)
C28 H28A 0.9300
C38 C37 1.376(2)
C38 H38A 0.9300
C37 H37A 0.9300
C31 C29 1.384(2)
C31 H31A 0.9300
C42 H42A 0.9600
C42 H42B 0.9600
C42 H42C 0.9600
C34 H34A 0.9600
C34 H34B 0.9600
C34 H34C 0.9600
C30 C29 1.380(2)
C30 H30A 0.9300
C29 H29A 0.9300
C44 H44A 0.9600
C44 H44B 0.9600
C44 H44C 0.9600
C35 H35A 0.9600
C35 H35B 0.9600
C35 H35C 0.9600
C6 H6A 0.9600
C6 H6B 0.9600
C6 H6C 0.9600
C5 H5A 0.9600
C5 H5B 0.9600
C5 H5C 0.9600
C4 H4A 0.9600
C4 H4B 0.9600
C4 H4C 0.9600

loop_
_geom_torsion_atom_site_label_1
_geom_torsion_atom_site_label_2
_geom_torsion_atom_site_label_3
_geom_torsion_atom_site_label_4
_geom_torsion
N1 Al1 N3 C14 106.34(11)
N1 Al1 N3 C7 -83.95(11)
C7 N3 C14 C19 -105.24(15)
Al1 N3 C14 C19 64.89(17)
C7 N3 C14 C15 76.13(16)
Al1 N3 C14 C15 -113.75(13)
C15 C14 C19 C18 1.6(2)
N3 C14 C19 C18 -177.04(13)
C15 C14 C19 C20 -176.73(13)
N3 C14 C19 C20 4.6(2)
C14 N3 C7 C8 73.03(15)
Al1 N3 C7 C8 -97.63(13)
C13 C8 C7 N3 -116.25(15)
C9 C8 C7 N3 64.15(18)
C19 C14 C15 C16 -0.8(2)
N3 C14 C15 C16 177.84(14)
C19 C14 C15 C23 178.87(14)
N3 C14 C15 C23 -2.5(2)
C13 C8 C9 C10 0.8(2)
C7 C8 C9 C10 -179.59(13)
C18 C19 C20 C21 62.76(19)
C14 C19 C20 C21 -118.86(16)
C18 C19 C20 C22 -60.69(18)
C14 C19 C20 C22 117.69(16)
C14 C15 C16 C17 -0.4(2)
C23 C15 C16 C17 179.92(15)
C9 C8 C13 C12 0.0(2)
C7 C8 C13 C12 -179.63(14)
C14 C19 C18 C17 -1.3(2)
C20 C19 C18 C17 177.18(15)
C16 C15 C23 C24 69.76(19)
C14 C15 C23 C24 -109.93(16)
C16 C15 C23 C25 -52.69(19)
C14 C15 C23 C25 127.62(15)
C8 C9 C10 C11 -0.9(2)
C19 C18 C17 C16 0.1(2)
C15 C16 C17 C18 0.8(2)
C8 C13 C12 C11 -0.7(2)
C13 C12 C11 C10 0.6(3)
C9 C10 C11 C12 0.1(2)
N2 Al2 N4 C41 -105.26(11)
N2 Al2 N4 C26 83.33(10)
C26 N4 C41 C36 106.28(15)
Al2 N4 C41 C36 -65.51(17)
C26 N4 C41 C40 -74.99(16)
Al2 N4 C41 C40 113.22(14)
C41 N4 C26 C27 -74.62(15)
Al2 N4 C26 C27 97.65(13)
N4 C26 C27 C28 116.92(15)
N4 C26 C27 C32 -64.69(18)
C40 C41 C36 C37 -1.0(2)
N4 C41 C36 C37 177.71(13)
C40 C41 C36 C33 177.47(13)
N4 C41 C36 C33 -3.8(2)
C36 C41 C40 C39 0.2(2)
N4 C41 C40 C39 -178.59(13)
C36 C41 C40 C43 179.94(13)
N4 C41 C40 C43 1.2(2)
C41 C40 C39 C38 0.8(2)
C43 C40 C39 C38 -178.96(14)
C37 C36 C33 C34 -60.51(19)
C41 C36 C33 C34 120.96(16)
C37 C36 C33 C35 62.69(18)
C41 C36 C33 C35 -115.85(16)
C39 C40 C43 C42 -68.65(18)
C41 C40 C43 C42 111.57(16)
C39 C40 C43 C44 53.73(18)
C41 C40 C43 C44 -126.04(15)
C28 C27 C32 C31 -0.7(2)
C26 C27 C32 C31 -179.14(13)
C32 C27 C28 C30 0.4(2)
C26 C27 C28 C30 178.86(14)
C40 C39 C38 C37 -0.9(2)
C39 C38 C37 C36 0.0(2)
C41 C36 C37 C38 1.0(2)
C33 C36 C37 C38 -177.61(14)
C27 C32 C31 C29 0.6(2)
C27 C28 C30 C29 0.0(3)
C28 C30 C29 C31 -0.2(3)
C32 C31 C29 C30 -0.1(2)
